data_4132855
loop_
_publ_author_name
'Yu, Xin'
'Pang, Maofu'
'Zhang, Shengnan'
'Hu, Xinlong'
'Tung, Chen-Ho'
'Wang, Wenguang'

_publ_section_title
;
 Terminal Thiolate-Dominated H/D Exchanges and H<sub>2</sub> Release:
 Diiron Thiol-Hydride.
;
_journal_issue 36
_journal_name_full 'Journal of the American Chemical Society'
_journal_page_first 11454
_journal_page_last 11463
_journal_paper_doi 10.1021/jacs.8b06996
_journal_volume 140
_journal_year 2018
_chemical_formula_moiety 'C53 H58 Fe2 O2 P3 S3, C32 H12 B F24'
_chemical_formula_sum 'C85 H70 B F24 Fe2 O2 P3 S3'
_chemical_formula_weight 1891.01
_space_group_crystal_system triclinic
_space_group_IT_number 2
_space_group_name_Hall '-P 1'
_space_group_name_H-M_alt 'P -1'
_atom_sites_solution_hydrogens mixed
_atom_sites_solution_primary dual
_audit_creation_date 2018-06-10
_audit_creation_method
;
Olex2 1.2
(compiled 2018.04.26 svn.r3504 for OlexSys, GUI svn.r5492)
;
_cell_angle_alpha 87.191(3)
_cell_angle_beta 75.218(3)
_cell_angle_gamma 72.693(3)
_cell_formula_units_Z 2
_cell_length_a 17.9369(5)
_cell_length_b 18.5508(6)
_cell_length_c 18.5978(6)
_cell_measurement_reflns_used 10481
_cell_measurement_temperature 173.00(10)
_cell_measurement_theta_max 76.1750
_cell_measurement_theta_min 4.2820
_cell_volume 5710.2(3)
_computing_cell_refinement 'CrysAlisPro 1.171.39.46 (Rigaku OD, 2018)'
_computing_data_collection 'CrysAlisPro 1.171.39.46 (Rigaku OD, 2018)'
_computing_data_reduction 'CrysAlisPro 1.171.39.46 (Rigaku OD, 2018)'
_computing_molecular_graphics 'Olex2 (Dolomanov et al., 2009)'
_computing_publication_material 'Olex2 (Dolomanov et al., 2009)'
_computing_structure_refinement 'ShelXL (Sheldrick, 2015)'
_computing_structure_solution 'ShelXT (Sheldrick, 2015)'
_diffrn_ambient_environment N~2~
_diffrn_ambient_temperature 173.00(10)
_diffrn_detector 'CCD plate'
_diffrn_detector_type HyPix
_diffrn_measured_fraction_theta_full 0.987
_diffrn_measured_fraction_theta_max 0.987
_diffrn_measurement_details
;
List of Runs (angles in degrees, time in seconds):

  # Type    Start    End  Width  t~exp~   \w     \q     \k     \f   Frames
--------------------------------------------------------------------------
  1  \w     16.00  43.00   1.00    0.60    --   48.20 -29.00-115.00   27
  2  \w    -23.00   3.00   1.00    0.60    --   48.20 -29.00-115.00   26
  3  \w     37.00 115.00   1.00    4.00    --  107.75 -29.00-115.00   78
  4  \w     97.00 178.00   1.00    4.00    --  107.75  19.00   0.00   81
  5  \w    100.00 167.00   1.00    4.00    --  107.75  29.00  45.00   67
  6  \w     79.00 119.00   1.00    4.00    --  107.75 -19.00   0.00   40
  7  \w     50.00 124.00   1.00    4.00    --  107.75 -77.00 -30.00   74
  8  \w     47.00  94.00   1.00    4.00    --  107.75 -99.00 -90.00   47
  9  \w     35.00 109.00   1.00    4.00    --  107.75 -99.00 -30.00   74
 10  \w     48.00 108.00   1.00    4.00    --  107.75 -99.00  90.00   60
 11  \w     45.00 120.00   1.00    4.00    --  107.75 -19.00 150.00   75
 12  \w     39.00 114.00   1.00    4.00    --  107.75 -37.00  30.00   75
 13  \w     36.00 123.00   1.00    0.60    --   48.20  29.00  45.00   87
 14  \w     36.00  62.00   1.00    4.00    --  107.75 -19.00   0.00   26
 15  \w     35.00 109.00   1.00    4.00    --  107.75 -99.00-150.00   74
 16  \w     35.00 117.00   1.00    4.00    --  107.75-125.00-150.00   82
 17  \w    -23.00  61.00   1.00    0.60    --   48.20 -37.00  90.00   84
 18  \w    -55.00  26.00   1.00    0.60    --  -48.20  29.00  45.00   81
 19  \w    -38.00 -13.00   1.00    4.00    --  -86.25  29.00  45.00   25
 20  \w    -96.00 -70.00   1.00    4.00    --  -86.25  29.00  45.00   26
 21  \w   -119.00 -36.00   1.00    0.60    --  -48.20 -29.00-115.00   83
 22  \w    -52.00 -18.00   1.00    4.00    --  -86.25 125.00-120.00   34
 23  \w    -91.00 -55.00   1.00    4.00    --  -86.25 125.00-120.00   36
 24  \w   -137.00 -79.00   1.00    4.00    --  -86.25 -29.00-115.00   58
;
_diffrn_measurement_device 'four-circle diffractometer'
_diffrn_measurement_device_type 'XtaLAB Synergy, Dualflex, HyPix'
_diffrn_measurement_method '\w scans'
_diffrn_orient_matrix_type 'CrysAlisPro convention (1999,Acta A55,543-557)'
_diffrn_orient_matrix_UB_11 0.0778357000
_diffrn_orient_matrix_UB_12 -0.0306330000
_diffrn_orient_matrix_UB_13 0.0267192000
_diffrn_orient_matrix_UB_21 0.0030294000
_diffrn_orient_matrix_UB_22 -0.0813093000
_diffrn_orient_matrix_UB_23 -0.0174285000
_diffrn_orient_matrix_UB_31 0.0507493000
_diffrn_orient_matrix_UB_32 0.0047931000
_diffrn_orient_matrix_UB_33 -0.0795494000
_diffrn_radiation_monochromator mirror
_diffrn_radiation_probe x-ray
_diffrn_radiation_type CuK\a
_diffrn_radiation_wavelength 1.54184
_diffrn_reflns_av_R_equivalents 0.0789
_diffrn_reflns_av_unetI/netI 0.0800
_diffrn_reflns_Laue_measured_fraction_full 0.987
_diffrn_reflns_Laue_measured_fraction_max 0.987
_diffrn_reflns_limit_h_max 21
_diffrn_reflns_limit_h_min -21
_diffrn_reflns_limit_k_max 22
_diffrn_reflns_limit_k_min -22
_diffrn_reflns_limit_l_max 12
_diffrn_reflns_limit_l_min -22
_diffrn_reflns_number 53493
_diffrn_reflns_point_group_measured_fraction_full 0.987
_diffrn_reflns_point_group_measured_fraction_max 0.987
_diffrn_reflns_theta_full 67.075
_diffrn_reflns_theta_max 67.075
_diffrn_reflns_theta_min 4.059
_diffrn_source 'micro-focus sealed X-ray tube'
_diffrn_source_type 'PhotonJet (Cu) X-ray Source'
_exptl_absorpt_coefficient_mu 3.602
_exptl_absorpt_correction_T_max 1.00000
_exptl_absorpt_correction_T_min 0.67277
_exptl_absorpt_correction_type multi-scan
_exptl_absorpt_process_details
;
CrysAlisPro 1.171.39.46 (Rigaku Oxford Diffraction, 2018)
Empirical absorption correction using spherical harmonics,
 implemented in SCALE3 ABSPACK scaling algorithm.
;
_exptl_crystal_density_diffrn 1.100
_exptl_crystal_description BLOCK
_exptl_crystal_F_000 1924
_refine_diff_density_max 1.010
_refine_diff_density_min -0.712
_refine_diff_density_rms 0.075
_refine_ls_extinction_method none
_refine_ls_goodness_of_fit_ref 1.129
_refine_ls_hydrogen_treatment mixed
_refine_ls_matrix_type full
_refine_ls_number_parameters 1116
_refine_ls_number_reflns 20135
_refine_ls_number_restraints 2
_refine_ls_restrained_S_all 1.129
_refine_ls_R_factor_all 0.1000
_refine_ls_R_factor_gt 0.0759
_refine_ls_shift/su_max 0.000
_refine_ls_shift/su_mean 0.000
_refine_ls_structure_factor_coef Fsqd
_refine_ls_weighting_details 'w=1/[\s^2^(Fo^2^)+(0.1419P)^2^] where P=(Fo^2^+2Fc^2^)/3'
_refine_ls_weighting_scheme calc
_refine_ls_wR_factor_gt 0.2119
_refine_ls_wR_factor_ref 0.2416
_reflns_Friedel_coverage 0.000
_reflns_number_gt 13970
_reflns_number_total 20135
_reflns_threshold_expression 'I > 2\s(I)'
_cod_data_source_file ja8b06996_si_002.cif
_cod_data_source_block 1852518
_cod_database_code 4132855
_shelx_shelxl_version_number 2014/7
_chemical_oxdiff_formula FeSPCOBF
_shelx_space_group_comment
;
The symmetry employed for this shelxl refinement is uniquely defined
by the following loop, which should always be used as a source of
symmetry information in preference to the above space-group names.
They are only intended as comments.
;
_reflns_odcompleteness_completeness 98.79
_reflns_odcompleteness_iscentric 1
_reflns_odcompleteness_theta 66.97
_olex2_refinement_description
;
1. Fixed Uiso
 At 1.2 times of:
  All C(H) groups, All C(H,H) groups
2. Rigid bond restraints
 C54, C55
 with sigma for 1-2 distances of 0.0001 and sigma for 1-3 distances of 0.0002
 C56, C60
 with sigma for 1-2 distances of 0.0001 and sigma for 1-3 distances of 0.0002
3. Others
 Fixed Sof: F16(0.5) F17(0.5) F18(0.5) F93(0.5) F94(0.5) F96(0.5)
4.a Ternary CH refined with riding coordinates:
 C41(H41), C47(H47)
4.b Secondary CH2 refined with riding coordinates:
 C32(H32A,H32B), C33(H33A,H33B), C34(H34A,H34B), C42(H42A,H42B), C43(H43A,
 H43B), C44(H44A,H44B), C45(H45A,H45B), C46(H46A,H46B), C48(H48A,H48B),
 C49(H49A,H49B), C50(H50A,H50B), C51(H51A,H51B), C52(H52A,H52B)
4.c Aromatic/amide H refined with riding coordinates:
 C2(H2), C3(H3A), C4(H4), C5(H5), C8(H8), C9(H9), C10(H10), C11(H11), C12(H12),
  C14(H14), C15(H15), C16(H16), C17(H17), C18(H18), C20(H20), C21(H21),
 C22(H22), C23(H23), C24(H24), C26(H26), C27(H27), C28(H28), C29(H29), C30(H30),
  C36(H36), C37(H37), C38(H38), C39(H39), C55(H55), C57(H57), C59(H59),
 C63(H63), C65(H65), C67(H67), C71(H71), C73(H73), C75(H75), C79(H79), C81(H81),
  C83(H83)
;
_olex2_submission_special_instructions 'No special instructions were received'
_oxdiff_exptl_absorpt_empirical_details
;
Empirical correction (ABSPACK) includes:
- Absorption correction using spherical harmonics
- Frame scaling
;
_oxdiff_exptl_absorpt_empirical_full_max 1.461
_oxdiff_exptl_absorpt_empirical_full_min 0.593

loop_
_space_group_symop_operation_xyz
'x, y, z'
'-x, -y, -z'

loop_
_atom_site_label
_atom_site_type_symbol
_atom_site_fract_x
_atom_site_fract_y
_atom_site_fract_z
_atom_site_U_iso_or_equiv
_atom_site_adp_type
_atom_site_occupancy
_atom_site_site_symmetry_order
_atom_site_calc_flag
_atom_site_refinement_flags_posn
_atom_site_refinement_flags_adp
_atom_site_refinement_flags_occupancy
Fe1 Fe 0.19820(4) 0.39638(4) 0.17246(4) 0.04426(19) Uani 1 1 d . . .
H H 0.249(4) 0.401(4) 0.239(4) 0.10(2) Uiso 1 1 d . . .
Fe2 Fe 0.22405(4) 0.33200(4) 0.29550(4) 0.04225(18) Uani 1 1 d . . .
S1 S 0.10640(6) 0.41425(7) 0.28368(6) 0.0467(3) Uani 1 1 d . . .
S2 S 0.21806(7) 0.27160(7) 0.19520(6) 0.0503(3) Uani 1 1 d . . .
S3 S 0.35364(7) 0.25804(7) 0.27895(7) 0.0535(3) Uani 1 1 d . . .
H3 H 0.403(5) 0.304(4) 0.270(4) 0.11(2) Uiso 1 1 d . . .
P1 P 0.17787(7) 0.51990(7) 0.16088(6) 0.0451(3) Uani 1 1 d . . .
P2 P 0.30765(7) 0.38129(7) 0.07971(6) 0.0487(3) Uani 1 1 d . . .
P3 P 0.19786(7) 0.25894(6) 0.39313(6) 0.0442(3) Uani 1 1 d . . .
O1 O 0.0954(3) 0.3952(3) 0.0742(2) 0.0789(12) Uani 1 1 d . . .
O2 O 0.2567(2) 0.4315(2) 0.39165(19) 0.0630(9) Uani 1 1 d . . .
C1 C 0.2574(3) 0.5371(3) 0.0840(3) 0.0480(10) Uani 1 1 d . . .
C2 C 0.2609(3) 0.6103(3) 0.0646(3) 0.0577(12) Uani 1 1 d . . .
H2 H 0.2189 0.6522 0.0868 0.069 Uiso 1 1 calc R . .
C3 C 0.3262(3) 0.6195(3) 0.0131(3) 0.0599(12) Uani 1 1 d . . .
H3A H 0.3279 0.6677 -0.0017 0.072 Uiso 1 1 calc R . .
C4 C 0.3915(3) 0.5558(3) -0.0180(3) 0.0612(14) Uani 1 1 d . . .
H4 H 0.4372 0.5621 -0.0516 0.073 Uiso 1 1 calc R . .
C5 C 0.3869(3) 0.4857(3) 0.0016(3) 0.0531(11) Uani 1 1 d . . .
H5 H 0.4301 0.4442 -0.0192 0.064 Uiso 1 1 calc R . .
C6 C 0.3193(3) 0.4738(3) 0.0521(3) 0.0505(11) Uani 1 1 d . . .
C7 C 0.3082(3) 0.3379(3) -0.0062(3) 0.0571(12) Uani 1 1 d . . .
C8 C 0.2921(5) 0.2689(4) -0.0033(4) 0.090(2) Uani 1 1 d . . .
H8 H 0.2796 0.2469 0.0424 0.107 Uiso 1 1 calc R . .
C9 C 0.2945(6) 0.2317(5) -0.0684(3) 0.110(3) Uani 1 1 d . . .
H9 H 0.2848 0.1850 -0.0656 0.132 Uiso 1 1 calc R . .
C10 C 0.3106(6) 0.2633(5) -0.1337(4) 0.110(3) Uani 1 1 d . . .
H10 H 0.3120 0.2386 -0.1766 0.132 Uiso 1 1 calc R . .
C11 C 0.3255(7) 0.3332(5) -0.1388(4) 0.117(3) Uani 1 1 d . . .
H11 H 0.3374 0.3550 -0.1848 0.140 Uiso 1 1 calc R . .
C12 C 0.3222(5) 0.3695(5) -0.0747(3) 0.091(2) Uani 1 1 d . . .
H12 H 0.3297 0.4172 -0.0779 0.110 Uiso 1 1 calc R . .
C13 C 0.0811(3) 0.5675(3) 0.1384(3) 0.0537(11) Uani 1 1 d . . .
C14 C 0.0107(3) 0.5780(3) 0.1948(3) 0.0645(13) Uani 1 1 d . . .
H14 H 0.0127 0.5668 0.2437 0.077 Uiso 1 1 calc R . .
C15 C -0.0633(4) 0.6059(4) 0.1760(4) 0.0842(18) Uani 1 1 d . . .
H15 H -0.1113 0.6143 0.2129 0.101 Uiso 1 1 calc R . .
C16 C -0.0655(4) 0.6208(5) 0.1039(5) 0.101(2) Uani 1 1 d . . .
H16 H -0.1151 0.6389 0.0923 0.121 Uiso 1 1 calc R . .
C17 C 0.0045(5) 0.6097(5) 0.0477(5) 0.100(2) Uani 1 1 d . . .
H17 H 0.0020 0.6202 -0.0012 0.120 Uiso 1 1 calc R . .
C18 C 0.0785(4) 0.5824(4) 0.0652(3) 0.0775(17) Uani 1 1 d . . .
H18 H 0.1261 0.5742 0.0279 0.093 Uiso 1 1 calc R . .
C19 C 0.1813(3) 0.5819(3) 0.2331(3) 0.0486(10) Uani 1 1 d . . .
C20 C 0.1346(3) 0.6569(3) 0.2429(3) 0.0529(11) Uani 1 1 d . . .
H20 H 0.0949 0.6749 0.2172 0.064 Uiso 1 1 calc R . .
C21 C 0.1461(3) 0.7049(3) 0.2901(3) 0.0598(13) Uani 1 1 d . . .
H21 H 0.1157 0.7555 0.2950 0.072 Uiso 1 1 calc R . .
C22 C 0.2033(3) 0.6775(3) 0.3301(3) 0.0563(12) Uani 1 1 d . . .
H22 H 0.2107 0.7096 0.3628 0.068 Uiso 1 1 calc R . .
C23 C 0.2497(3) 0.6025(3) 0.3217(3) 0.0537(12) Uani 1 1 d . . .
H23 H 0.2872 0.5839 0.3496 0.064 Uiso 1 1 calc R . .
C24 C 0.2399(3) 0.5553(3) 0.2714(2) 0.0509(11) Uani 1 1 d . . .
H24 H 0.2729 0.5057 0.2637 0.061 Uiso 1 1 calc R . .
C25 C 0.4069(3) 0.3321(3) 0.0953(3) 0.0522(11) Uani 1 1 d . . .
C26 C 0.4541(5) 0.2635(4) 0.0640(4) 0.097(2) Uani 1 1 d . . .
H26 H 0.4379 0.2401 0.0301 0.116 Uiso 1 1 calc R . .
C27 C 0.5268(6) 0.2283(5) 0.0829(6) 0.124(3) Uani 1 1 d . . .
H27 H 0.5571 0.1801 0.0637 0.149 Uiso 1 1 calc R . .
C28 C 0.5536(4) 0.2627(4) 0.1280(4) 0.0844(19) Uani 1 1 d . . .
H28 H 0.6029 0.2393 0.1387 0.101 Uiso 1 1 calc R . .
C29 C 0.5080(3) 0.3329(4) 0.1586(3) 0.0617(14) Uani 1 1 d . . .
H29 H 0.5263 0.3573 0.1899 0.074 Uiso 1 1 calc R . .
C30 C 0.4355(3) 0.3665(3) 0.1427(3) 0.0552(11) Uani 1 1 d . . .
H30 H 0.4044 0.4136 0.1642 0.066 Uiso 1 1 calc R . .
C31 C 0.1362(3) 0.3971(3) 0.1127(3) 0.0561(12) Uani 1 1 d . . .
C32 C 0.0293(3) 0.3734(3) 0.2732(3) 0.0561(12) Uani 1 1 d . . .
H32A H -0.0174 0.3912 0.3149 0.067 Uiso 1 1 calc R . .
H32B H 0.0131 0.3927 0.2284 0.067 Uiso 1 1 calc R . .
C33 C 0.0522(3) 0.2881(3) 0.2689(3) 0.0626(14) Uani 1 1 d . . .
H33A H 0.0054 0.2736 0.2655 0.075 Uiso 1 1 calc R . .
H33B H 0.0655 0.2686 0.3149 0.075 Uiso 1 1 calc R . .
C34 C 0.1230(3) 0.2504(3) 0.2037(3) 0.0562(12) Uani 1 1 d . . .
H34A H 0.1064 0.2647 0.1580 0.067 Uiso 1 1 calc R . .
H34B H 0.1333 0.1962 0.2074 0.067 Uiso 1 1 calc R . .
C35 C 0.2917(3) 0.2334(2) 0.4251(3) 0.0472(10) Uani 1 1 d . . .
C36 C 0.2963(3) 0.2130(3) 0.4964(3) 0.0546(11) Uani 1 1 d . . .
H36 H 0.2500 0.2126 0.5328 0.066 Uiso 1 1 calc R . .
C37 C 0.3705(4) 0.1932(3) 0.5134(3) 0.0641(14) Uani 1 1 d . . .
H37 H 0.3735 0.1813 0.5620 0.077 Uiso 1 1 calc R . .
C38 C 0.4401(3) 0.1908(3) 0.4592(3) 0.0647(14) Uani 1 1 d . . .
H38 H 0.4897 0.1764 0.4712 0.078 Uiso 1 1 calc R . .
C39 C 0.4363(3) 0.2096(3) 0.3882(4) 0.0611(13) Uani 1 1 d . . .
H39 H 0.4831 0.2077 0.3515 0.073 Uiso 1 1 calc R . .
C40 C 0.3619(3) 0.2314(3) 0.3708(3) 0.0496(11) Uani 1 1 d . . .
C41 C 0.1858(3) 0.1639(3) 0.3791(3) 0.0492(10) Uani 1 1 d . . .
H41 H 0.1372 0.1733 0.3608 0.059 Uiso 1 1 calc R . .
C42 C 0.1724(3) 0.1195(3) 0.4489(3) 0.0610(13) Uani 1 1 d . . .
H42A H 0.1265 0.1495 0.4861 0.073 Uiso 1 1 calc R . .
H42B H 0.2195 0.1080 0.4688 0.073 Uiso 1 1 calc R . .
C43 C 0.1570(4) 0.0457(3) 0.4320(4) 0.0741(16) Uani 1 1 d . . .
H43A H 0.1521 0.0164 0.4767 0.089 Uiso 1 1 calc R . .
H43B H 0.1063 0.0577 0.4179 0.089 Uiso 1 1 calc R . .
C44 C 0.2229(3) -0.0010(3) 0.3710(3) 0.0656(14) Uani 1 1 d . . .
H44A H 0.2073 -0.0436 0.3584 0.079 Uiso 1 1 calc R . .
H44B H 0.2715 -0.0206 0.3884 0.079 Uiso 1 1 calc R . .
C45 C 0.2410(4) 0.0442(3) 0.3015(3) 0.0650(14) Uani 1 1 d . . .
H45A H 0.2883 0.0136 0.2660 0.078 Uiso 1 1 calc R . .
H45B H 0.1960 0.0559 0.2788 0.078 Uiso 1 1 calc R . .
C46 C 0.2558(3) 0.1168(3) 0.3185(3) 0.0600(12) Uani 1 1 d . . .
H46A H 0.2623 0.1458 0.2737 0.072 Uiso 1 1 calc R . .
H46B H 0.3053 0.1052 0.3347 0.072 Uiso 1 1 calc R . .
C47 C 0.1180(3) 0.3003(3) 0.4764(2) 0.0448(9) Uani 1 1 d . . .
H47 H 0.1258 0.2638 0.5158 0.054 Uiso 1 1 calc R . .
C48 C 0.1221(3) 0.3735(3) 0.5053(3) 0.0561(11) Uani 1 1 d . . .
H48A H 0.1140 0.4118 0.4683 0.067 Uiso 1 1 calc R . .
H48B H 0.1754 0.3661 0.5128 0.067 Uiso 1 1 calc R . .
C49 C 0.0585(4) 0.4014(3) 0.5788(3) 0.0656(14) Uani 1 1 d . . .
H49A H 0.0698 0.3657 0.6173 0.079 Uiso 1 1 calc R . .
H49B H 0.0612 0.4497 0.5939 0.079 Uiso 1 1 calc R . .
C50 C -0.0262(3) 0.4099(3) 0.5701(3) 0.0676(14) Uani 1 1 d . . .
H50A H -0.0650 0.4236 0.6179 0.081 Uiso 1 1 calc R . .
H50B H -0.0401 0.4501 0.5361 0.081 Uiso 1 1 calc R . .
C51 C -0.0301(3) 0.3367(3) 0.5404(3) 0.0584(12) Uani 1 1 d . . .
H51A H -0.0833 0.3443 0.5326 0.070 Uiso 1 1 calc R . .
H51B H -0.0223 0.2982 0.5773 0.070 Uiso 1 1 calc R . .
C52 C 0.0337(3) 0.3089(3) 0.4671(3) 0.0615(13) Uani 1 1 d . . .
H52A H 0.0311 0.2606 0.4519 0.074 Uiso 1 1 calc R . .
H52B H 0.0227 0.3446 0.4286 0.074 Uiso 1 1 calc R . .
C53 C 0.2407(3) 0.3931(3) 0.3547(2) 0.0469(10) Uani 1 1 d . . .
F1 F 0.7010(2) 0.6983(2) 0.3205(2) 0.0848(10) Uani 1 1 d . . .
F2 F 0.7083(2) 0.5850(2) 0.30237(18) 0.0806(10) Uani 1 1 d . . .
F3 F 0.75839(19) 0.6109(3) 0.38628(19) 0.0889(11) Uani 1 1 d . . .
F4 F 0.5843(4) 0.5175(3) 0.5970(2) 0.1177(16) Uani 1 1 d . . .
F5 F 0.5505(4) 0.6196(3) 0.6507(2) 0.131(2) Uani 1 1 d . . .
F6 F 0.4637(3) 0.5749(4) 0.6317(3) 0.147(3) Uani 1 1 d . . .
F7 F 0.3745(5) 1.0395(3) 0.5815(3) 0.154(3) Uani 1 1 d . . .
F8 F 0.3523(3) 0.9412(2) 0.6284(2) 0.1090(15) Uani 1 1 d . . .
F9 F 0.2671(4) 1.0188(5) 0.5862(3) 0.196(4) Uani 1 1 d . . .
F10 F 0.1019(3) 0.9178(3) 0.5705(6) 0.211(5) Uani 1 1 d . . .
F11 F 0.0295(2) 0.8463(2) 0.6025(3) 0.1162(17) Uani 1 1 d . . .
F12 F 0.0575(5) 0.8800(7) 0.4939(5) 0.256(6) Uani 1 1 d . . .
F13 F 0.4961(3) 1.0422(2) 0.3176(3) 0.1167(17) Uani 1 1 d . . .
F14 F 0.4593(3) 0.9799(3) 0.2487(3) 0.1238(18) Uani 1 1 d . . .
F15 F 0.5679(3) 0.9315(3) 0.2809(3) 0.1066(14) Uani 1 1 d . . .
F16 F 0.3203(18) 0.8107(9) 0.1000(6) 0.161(9) Uani 0.5 1 d . . P
F17 F 0.2235(10) 0.835(2) 0.197(2) 0.30(2) Uani 0.5 1 d . . P
F18 F 0.310(2) 0.8907(9) 0.1721(16) 0.202(14) Uani 0.5 1 d . . P
F19 F 0.1618(3) 0.5857(2) 0.6190(3) 0.1151(17) Uani 1 1 d . . .
F20 F 0.2260(3) 0.5397(2) 0.5096(2) 0.0938(12) Uani 1 1 d . . .
F21 F 0.2882(2) 0.54899(19) 0.5887(2) 0.0796(9) Uani 1 1 d . . .
F22 F 0.5477(2) 0.5411(2) 0.1856(2) 0.0875(11) Uani 1 1 d . . .
F23 F 0.4526(2) 0.54545(19) 0.13553(16) 0.0705(8) Uani 1 1 d . . .
F24 F 0.4452(2) 0.50841(18) 0.24645(17) 0.0721(9) Uani 1 1 d . . .
F93 F 0.2502(16) 0.8736(9) 0.2069(8) 0.146(8) Uani 0.5 1 d . . P
F94 F 0.2708(14) 0.7911(7) 0.1300(11) 0.127(6) Uani 0.5 1 d . . P
F96 F 0.3515(12) 0.8513(12) 0.1235(14) 0.167(6) Uani 0.5 1 d . . P
C54 C 0.4680(3) 0.6976(2) 0.4396(2) 0.0446(9) Uani 1 1 d . U .
C55 C 0.4675(3) 0.6652(3) 0.5098(3) 0.0478(9) Uani 1 1 d . U .
H55 H 0.4182 0.6727 0.5446 0.057 Uiso 1 1 calc R . .
C56 C 0.5364(3) 0.6230(3) 0.5293(3) 0.0472(9) Uani 1 1 d . U .
C57 C 0.6124(3) 0.6139(3) 0.4812(3) 0.0513(11) Uani 1 1 d . . .
H57 H 0.6591 0.5872 0.4950 0.062 Uiso 1 1 calc R . .
C58 C 0.6160(3) 0.6463(3) 0.4112(3) 0.0488(10) Uani 1 1 d . . .
C59 C 0.5462(3) 0.6872(3) 0.3913(2) 0.0431(9) Uani 1 1 d . . .
H59 H 0.5506 0.7086 0.3447 0.052 Uiso 1 1 calc R . .
C60 C 0.5310(3) 0.5867(3) 0.6007(3) 0.0541(11) Uani 1 1 d . U .
C61 C 0.6957(3) 0.6354(3) 0.3566(3) 0.0585(12) Uani 1 1 d . . .
C62 C 0.3952(3) 0.8372(3) 0.4223(3) 0.0460(10) Uani 1 1 d . . .
C63 C 0.4366(3) 0.8717(3) 0.3639(3) 0.0508(11) Uani 1 1 d . . .
H63 H 0.4571 0.8473 0.3174 0.061 Uiso 1 1 calc R . .
C64 C 0.4486(3) 0.9412(3) 0.3725(3) 0.0561(12) Uani 1 1 d . . .
C65 C 0.4175(3) 0.9802(3) 0.4404(3) 0.0598(13) Uani 1 1 d . . .
H65 H 0.4237 1.0275 0.4460 0.072 Uiso 1 1 calc R . .
C66 C 0.3780(3) 0.9476(3) 0.4982(3) 0.0556(12) Uani 1 1 d . . .
C67 C 0.3660(3) 0.8774(3) 0.4908(3) 0.0472(10) Uani 1 1 d . . .
H67 H 0.3381 0.8571 0.5319 0.057 Uiso 1 1 calc R . .
C68 C 0.4921(4) 0.9741(4) 0.3049(4) 0.0755(17) Uani 1 1 d . . .
C69 C 0.3443(4) 0.9856(3) 0.5733(3) 0.0703(15) Uani 1 1 d . . .
C70 C 0.3047(3) 0.7418(2) 0.4669(2) 0.0417(9) Uani 1 1 d . . .
C71 C 0.2981(3) 0.6705(3) 0.4919(2) 0.0462(10) Uani 1 1 d . . .
H71 H 0.3427 0.6282 0.4775 0.055 Uiso 1 1 calc R . .
C72 C 0.2264(3) 0.6614(3) 0.5377(3) 0.0496(10) Uani 1 1 d . . .
C73 C 0.1590(3) 0.7223(3) 0.5576(3) 0.0592(12) Uani 1 1 d . . .
H73 H 0.1118 0.7165 0.5891 0.071 Uiso 1 1 calc R . .
C74 C 0.1617(3) 0.7918(3) 0.5307(3) 0.0624(13) Uani 1 1 d . . .
C75 C 0.2337(3) 0.8007(3) 0.4867(3) 0.0529(11) Uani 1 1 d . . .
H75 H 0.2342 0.8486 0.4698 0.064 Uiso 1 1 calc R . .
C76 C 0.2245(3) 0.5846(3) 0.5638(3) 0.0592(13) Uani 1 1 d . . .
C77 C 0.0880(4) 0.8572(4) 0.5493(6) 0.117(4) Uani 1 1 d . . .
C78 C 0.3919(3) 0.7301(2) 0.3298(3) 0.0453(10) Uani 1 1 d . . .
C79 C 0.4292(3) 0.6573(3) 0.2981(2) 0.0444(10) Uani 1 1 d . . .
H79 H 0.4573 0.6204 0.3251 0.053 Uiso 1 1 calc R . .
C80 C 0.4262(3) 0.6378(3) 0.2276(3) 0.0467(10) Uani 1 1 d . . .
C81 C 0.3855(3) 0.6915(3) 0.1859(3) 0.0563(12) Uani 1 1 d . . .
H81 H 0.3837 0.6792 0.1386 0.068 Uiso 1 1 calc R . .
C82 C 0.3477(3) 0.7634(3) 0.2157(3) 0.0580(12) Uani 1 1 d . . .
C83 C 0.3499(3) 0.7821(3) 0.2854(3) 0.0498(10) Uani 1 1 d . . .
H83 H 0.3225 0.8310 0.3042 0.060 Uiso 1 1 calc R . .
C84 C 0.4664(3) 0.5599(3) 0.1985(3) 0.0547(12) Uani 1 1 d . . .
C85 C 0.3021(6) 0.8215(4) 0.1699(4) 0.087(2) Uani 1 1 d . . .
B1 B 0.3901(3) 0.7503(3) 0.4139(3) 0.0492(12) Uani 1 1 d . . .

loop_
_atom_site_aniso_label
_atom_site_aniso_U_11
_atom_site_aniso_U_22
_atom_site_aniso_U_33
_atom_site_aniso_U_23
_atom_site_aniso_U_13
_atom_site_aniso_U_12
Fe1 0.0449(4) 0.0579(4) 0.0380(4) -0.0001(3) -0.0127(3) -0.0249(3)
Fe2 0.0409(4) 0.0517(4) 0.0417(4) 0.0009(3) -0.0137(3) -0.0221(3)
S1 0.0412(5) 0.0633(7) 0.0417(5) 0.0011(5) -0.0118(4) -0.0233(5)
S2 0.0540(6) 0.0583(7) 0.0482(6) -0.0036(5) -0.0145(5) -0.0284(5)
S3 0.0412(6) 0.0669(7) 0.0527(6) 0.0017(5) -0.0094(5) -0.0183(5)
P1 0.0425(6) 0.0583(7) 0.0397(5) 0.0009(5) -0.0108(4) -0.0221(5)
P2 0.0508(6) 0.0611(7) 0.0382(6) -0.0041(5) -0.0089(5) -0.0237(5)
P3 0.0446(6) 0.0475(6) 0.0462(6) 0.0019(5) -0.0143(5) -0.0198(5)
O1 0.086(3) 0.103(3) 0.074(2) 0.002(2) -0.049(2) -0.043(2)
O2 0.088(3) 0.072(2) 0.0475(18) 0.0024(17) -0.0278(17) -0.042(2)
C1 0.046(2) 0.044(2) 0.058(3) 0.008(2) -0.016(2) -0.017(2)
C2 0.059(3) 0.062(3) 0.050(3) 0.005(2) -0.005(2) -0.023(2)
C3 0.067(3) 0.062(3) 0.051(3) -0.003(2) -0.007(2) -0.025(3)
C4 0.063(3) 0.091(4) 0.038(2) 0.009(2) 0.000(2) -0.047(3)
C5 0.049(3) 0.066(3) 0.045(2) 0.002(2) 0.001(2) -0.029(2)
C6 0.052(3) 0.063(3) 0.042(2) 0.004(2) -0.018(2) -0.020(2)
C7 0.069(3) 0.065(3) 0.044(2) 0.004(2) -0.021(2) -0.024(3)
C8 0.137(6) 0.077(4) 0.067(4) 0.001(3) -0.025(4) -0.048(4)
C9 0.196(9) 0.125(6) 0.042(3) 0.002(4) -0.045(4) -0.083(7)
C10 0.172(8) 0.112(6) 0.072(4) -0.018(4) -0.060(5) -0.054(6)
C11 0.211(10) 0.126(7) 0.056(4) 0.007(4) -0.050(5) -0.102(7)
C12 0.136(6) 0.103(5) 0.057(3) 0.013(3) -0.040(4) -0.056(5)
C13 0.047(2) 0.068(3) 0.053(3) 0.001(2) -0.018(2) -0.021(2)
C14 0.046(3) 0.071(3) 0.078(4) 0.002(3) -0.016(2) -0.018(2)
C15 0.056(3) 0.098(5) 0.103(5) 0.001(4) -0.031(3) -0.020(3)
C16 0.058(4) 0.128(6) 0.122(6) 0.018(5) -0.046(4) -0.016(4)
C17 0.080(5) 0.134(7) 0.102(5) 0.007(5) -0.050(4) -0.032(5)
C18 0.067(4) 0.112(5) 0.063(3) 0.014(3) -0.032(3) -0.031(3)
C19 0.046(2) 0.063(3) 0.047(2) 0.004(2) -0.0165(19) -0.027(2)
C20 0.050(3) 0.067(3) 0.049(3) 0.002(2) -0.021(2) -0.021(2)
C21 0.069(3) 0.061(3) 0.054(3) 0.002(2) -0.008(2) -0.033(3)
C22 0.060(3) 0.070(3) 0.048(3) 0.002(2) -0.004(2) -0.041(3)
C23 0.056(3) 0.074(3) 0.047(2) 0.003(2) -0.013(2) -0.042(3)
C24 0.052(3) 0.067(3) 0.042(2) 0.003(2) -0.0062(19) -0.036(2)
C25 0.055(3) 0.056(3) 0.041(2) -0.003(2) -0.007(2) -0.014(2)
C26 0.097(5) 0.080(4) 0.110(5) -0.041(4) -0.055(4) 0.009(4)
C27 0.114(7) 0.096(6) 0.142(8) -0.051(6) -0.054(6) 0.027(5)
C28 0.059(3) 0.092(5) 0.092(5) -0.016(4) -0.029(3) 0.003(3)
C29 0.047(3) 0.095(4) 0.056(3) 0.010(3) -0.010(2) -0.044(3)
C30 0.053(3) 0.064(3) 0.055(3) -0.001(2) -0.012(2) -0.029(2)
C31 0.057(3) 0.063(3) 0.055(3) -0.001(2) -0.012(2) -0.029(2)
C32 0.043(2) 0.074(3) 0.058(3) 0.015(2) -0.016(2) -0.027(2)
C33 0.053(3) 0.077(3) 0.078(3) 0.012(3) -0.024(3) -0.044(3)
C34 0.066(3) 0.066(3) 0.054(3) 0.002(2) -0.023(2) -0.038(3)
C35 0.054(3) 0.037(2) 0.059(3) 0.0042(19) -0.026(2) -0.0161(19)
C36 0.067(3) 0.056(3) 0.049(3) 0.000(2) -0.024(2) -0.021(2)
C37 0.092(4) 0.048(3) 0.069(3) 0.007(2) -0.044(3) -0.027(3)
C38 0.065(3) 0.060(3) 0.085(4) -0.006(3) -0.049(3) -0.016(3)
C39 0.049(3) 0.048(3) 0.095(4) -0.007(3) -0.028(3) -0.018(2)
C40 0.041(2) 0.047(2) 0.067(3) -0.004(2) -0.017(2) -0.0197(19)
C41 0.037(2) 0.056(3) 0.060(3) 0.008(2) -0.017(2) -0.019(2)
C42 0.063(3) 0.049(3) 0.072(3) 0.010(2) -0.003(3) -0.030(2)
C43 0.061(3) 0.057(3) 0.106(5) 0.016(3) -0.017(3) -0.025(3)
C44 0.059(3) 0.047(3) 0.093(4) -0.010(3) -0.024(3) -0.012(2)
C45 0.081(4) 0.044(3) 0.075(4) -0.009(2) -0.022(3) -0.023(3)
C46 0.065(3) 0.053(3) 0.065(3) -0.010(2) -0.014(2) -0.022(2)
C47 0.050(2) 0.046(2) 0.045(2) 0.0100(19) -0.0179(19) -0.0215(19)
C48 0.053(3) 0.061(3) 0.054(3) -0.011(2) -0.012(2) -0.016(2)
C49 0.077(4) 0.073(3) 0.049(3) -0.008(3) -0.014(3) -0.025(3)
C50 0.067(3) 0.066(3) 0.059(3) -0.004(3) 0.001(3) -0.018(3)
C51 0.053(3) 0.074(3) 0.048(3) 0.007(2) -0.007(2) -0.024(2)
C52 0.053(3) 0.065(3) 0.068(3) -0.003(3) -0.007(2) -0.025(2)
C53 0.051(2) 0.062(3) 0.038(2) 0.005(2) -0.0177(19) -0.027(2)
F1 0.065(2) 0.083(2) 0.096(2) 0.0210(19) 0.0041(18) -0.0311(17)
F2 0.069(2) 0.106(3) 0.0605(18) -0.0231(18) -0.0056(15) -0.0209(19)
F3 0.0486(17) 0.151(4) 0.068(2) 0.011(2) -0.0184(15) -0.028(2)
F4 0.168(5) 0.087(3) 0.080(3) 0.021(2) -0.028(3) -0.017(3)
F5 0.253(7) 0.127(4) 0.064(2) 0.031(2) -0.070(3) -0.111(4)
F6 0.092(3) 0.246(7) 0.122(4) 0.118(4) -0.046(3) -0.080(4)
F7 0.314(8) 0.113(3) 0.081(3) -0.013(2) -0.047(4) -0.131(5)
F8 0.186(5) 0.085(3) 0.063(2) -0.005(2) -0.039(3) -0.042(3)
F9 0.132(5) 0.267(9) 0.121(4) -0.124(5) -0.048(4) 0.073(5)
F10 0.090(3) 0.056(3) 0.404(13) -0.020(4) 0.082(6) -0.016(2)
F11 0.054(2) 0.075(2) 0.186(5) 0.001(3) 0.016(2) -0.0086(17)
F12 0.137(6) 0.282(11) 0.220(9) 0.093(8) -0.033(6) 0.104(7)
F13 0.141(4) 0.076(2) 0.135(4) 0.000(2) 0.008(3) -0.071(3)
F14 0.138(4) 0.180(5) 0.100(3) 0.054(3) -0.046(3) -0.110(4)
F15 0.083(3) 0.107(3) 0.115(3) 0.000(3) 0.015(2) -0.040(2)
F16 0.33(3) 0.092(9) 0.043(5) 0.010(5) -0.079(9) -0.007(11)
F17 0.086(9) 0.35(4) 0.44(4) 0.31(3) -0.104(16) -0.057(15)
F18 0.46(4) 0.072(8) 0.196(19) 0.085(10) -0.27(2) -0.122(15)
F19 0.087(3) 0.070(2) 0.147(4) 0.015(2) 0.036(3) -0.021(2)
F20 0.136(3) 0.065(2) 0.107(3) -0.0006(19) -0.062(3) -0.043(2)
F21 0.089(2) 0.0667(19) 0.100(3) 0.0216(18) -0.043(2) -0.0342(18)
F22 0.0565(19) 0.103(3) 0.098(3) -0.030(2) -0.0107(17) -0.0180(18)
F23 0.090(2) 0.075(2) 0.0481(15) -0.0154(14) -0.0173(15) -0.0230(17)
F24 0.101(2) 0.0592(17) 0.0517(16) -0.0065(14) -0.0060(16) -0.0276(17)
F93 0.25(2) 0.065(8) 0.095(8) -0.006(7) -0.092(11) 0.045(10)
F94 0.203(16) 0.085(7) 0.151(13) 0.042(8) -0.150(13) -0.043(9)
F96 0.264(19) 0.122(13) 0.159(15) 0.076(11) -0.088(15) -0.104(14)
C54 0.048(2) 0.044(2) 0.0497(17) -0.0069(15) -0.0169(19) -0.0208(19)
C55 0.047(2) 0.052(2) 0.0471(17) -0.0071(16) -0.0112(18) -0.018(2)
C56 0.045(2) 0.051(2) 0.0515(19) 0.0094(17) -0.0172(19) -0.020(2)
C57 0.049(2) 0.059(3) 0.050(2) 0.004(2) -0.022(2) -0.015(2)
C58 0.049(2) 0.049(2) 0.057(3) 0.004(2) -0.022(2) -0.020(2)
C59 0.047(2) 0.054(2) 0.0309(19) 0.0022(18) -0.0067(17) -0.022(2)
C60 0.049(3) 0.074(3) 0.0451(19) 0.0084(18) -0.020(2) -0.021(2)
C61 0.044(2) 0.081(4) 0.052(3) -0.006(3) -0.010(2) -0.020(2)
C62 0.037(2) 0.048(2) 0.060(3) 0.007(2) -0.0179(19) -0.0191(18)
C63 0.046(2) 0.052(3) 0.059(3) -0.009(2) -0.022(2) -0.013(2)
C64 0.059(3) 0.046(3) 0.071(3) 0.009(2) -0.019(2) -0.027(2)
C65 0.064(3) 0.050(3) 0.079(4) -0.002(3) -0.036(3) -0.021(2)
C66 0.054(3) 0.056(3) 0.062(3) -0.006(2) -0.024(2) -0.017(2)
C67 0.050(2) 0.051(2) 0.050(2) -0.001(2) -0.027(2) -0.016(2)
C68 0.059(3) 0.082(4) 0.090(4) -0.011(3) -0.001(3) -0.041(3)
C69 0.098(5) 0.052(3) 0.070(4) -0.002(3) -0.045(3) -0.015(3)
C70 0.043(2) 0.047(2) 0.042(2) -0.0027(18) -0.0145(18) -0.0189(18)
C71 0.038(2) 0.053(2) 0.050(2) -0.010(2) -0.0089(18) -0.0163(19)
C72 0.049(2) 0.055(3) 0.054(3) 0.002(2) -0.020(2) -0.023(2)
C73 0.040(2) 0.067(3) 0.071(3) -0.006(3) -0.009(2) -0.020(2)
C74 0.040(2) 0.059(3) 0.085(4) 0.006(3) -0.013(2) -0.012(2)
C75 0.049(3) 0.051(3) 0.062(3) -0.001(2) -0.016(2) -0.017(2)
C76 0.047(3) 0.058(3) 0.074(3) -0.003(3) -0.008(2) -0.023(2)
C77 0.050(4) 0.077(5) 0.190(10) 0.029(5) 0.018(5) -0.011(3)
C78 0.038(2) 0.045(2) 0.059(3) -0.004(2) -0.0157(19) -0.0165(18)
C79 0.045(2) 0.064(3) 0.0321(19) 0.0025(19) -0.0145(17) -0.024(2)
C80 0.043(2) 0.050(2) 0.048(2) -0.001(2) -0.0047(19) -0.021(2)
C81 0.065(3) 0.053(3) 0.060(3) -0.003(2) -0.020(2) -0.026(2)
C82 0.076(3) 0.058(3) 0.052(3) 0.009(2) -0.032(2) -0.027(3)
C83 0.053(3) 0.050(2) 0.054(3) -0.008(2) -0.017(2) -0.022(2)
C84 0.057(3) 0.072(3) 0.038(2) -0.006(2) -0.008(2) -0.026(2)
C85 0.127(6) 0.060(4) 0.091(5) 0.015(4) -0.070(5) -0.019(4)
B1 0.048(3) 0.055(3) 0.048(3) -0.003(2) -0.011(2) -0.021(2)

loop_
_atom_type_symbol
_atom_type_description
_atom_type_scat_dispersion_real
_atom_type_scat_dispersion_imag
_atom_type_scat_source
C C 0.0181 0.0091 'International Tables Vol C Tables 4.2.6.8 and 6.1.1.4'
H H 0.0000 0.0000 'International Tables Vol C Tables 4.2.6.8 and 6.1.1.4'
B B 0.0090 0.0039 'International Tables Vol C Tables 4.2.6.8 and 6.1.1.4'
F F 0.0727 0.0534 'International Tables Vol C Tables 4.2.6.8 and 6.1.1.4'
Fe Fe -1.1336 3.1974 'International Tables Vol C Tables 4.2.6.8 and 6.1.1.4'
O O 0.0492 0.0322 'International Tables Vol C Tables 4.2.6.8 and 6.1.1.4'
P P 0.2955 0.4335 'International Tables Vol C Tables 4.2.6.8 and 6.1.1.4'
S S 0.3331 0.5567 'International Tables Vol C Tables 4.2.6.8 and 6.1.1.4'

loop_
_geom_angle_atom_site_label_1
_geom_angle_atom_site_label_2
_geom_angle_atom_site_label_3
_geom_angle
Fe2 Fe1 H 40(2)
S1 Fe1 H 73(2)
S1 Fe1 Fe2 54.77(4)
S1 Fe1 S2 84.71(5)
S2 Fe1 H 88(2)
S2 Fe1 Fe2 54.71(4)
P1 Fe1 H 87(2)
P1 Fe1 Fe2 120.27(4)
P1 Fe1 S1 91.34(5)
P1 Fe1 S2 174.90(5)
P2 Fe1 H 93(2)
P2 Fe1 Fe2 114.82(5)
P2 Fe1 S1 166.27(5)
P2 Fe1 S2 95.93(5)
P2 Fe1 P1 87.15(5)
C31 Fe1 H 173(2)
C31 Fe1 Fe2 137.62(16)
C31 Fe1 S1 100.38(17)
C31 Fe1 S2 93.24(17)
C31 Fe1 P1 90.63(17)
C31 Fe1 P2 93.28(17)
Fe1 Fe2 H 41(2)
S1 Fe2 Fe1 54.66(3)
S1 Fe2 H 73(2)
S1 Fe2 S2 84.79(5)
S1 Fe2 S3 166.08(5)
S2 Fe2 Fe1 54.94(4)
S2 Fe2 H 89(2)
S2 Fe2 S3 88.05(5)
S3 Fe2 Fe1 111.58(4)
S3 Fe2 H 95(2)
P3 Fe2 Fe1 152.67(4)
P3 Fe2 H 165(2)
P3 Fe2 S1 108.79(5)
P3 Fe2 S2 106.20(5)
P3 Fe2 S3 84.66(5)
C53 Fe2 Fe1 112.04(15)
C53 Fe2 H 76(2)
C53 Fe2 S1 93.71(16)
C53 Fe2 S2 164.52(15)
C53 Fe2 S3 90.01(16)
C53 Fe2 P3 88.89(15)
Fe1 S1 Fe2 70.57(4)
C32 S1 Fe1 105.99(18)
C32 S1 Fe2 116.40(18)
Fe2 S2 Fe1 70.34(4)
C34 S2 Fe1 108.33(19)
C34 S2 Fe2 114.94(17)
Fe2 S3 H3 108(3)
C40 S3 Fe2 104.11(16)
C40 S3 H3 95(3)
C1 P1 Fe1 109.32(16)
C1 P1 C13 106.8(2)
C13 P1 Fe1 112.23(17)
C19 P1 Fe1 123.57(16)
C19 P1 C1 99.7(2)
C19 P1 C13 103.6(2)
C6 P2 Fe1 109.01(17)
C6 P2 C25 101.4(2)
C7 P2 Fe1 116.78(18)
C7 P2 C6 104.0(2)
C7 P2 C25 103.9(2)
C25 P2 Fe1 119.61(15)
C35 P3 Fe2 103.13(15)
C35 P3 C41 102.1(2)
C41 P3 Fe2 120.51(16)
C47 P3 Fe2 119.48(15)
C47 P3 C35 104.2(2)
C47 P3 C41 104.8(2)
C2 C1 P1 122.0(4)
C6 C1 P1 116.1(3)
C6 C1 C2 121.5(4)
C1 C2 H2 120.3
C3 C2 C1 119.4(5)
C3 C2 H2 120.3
C2 C3 H3A 120.0
C2 C3 C4 120.0(5)
C4 C3 H3A 120.0
C3 C4 H4 120.2
C5 C4 C3 119.5(4)
C5 C4 H4 120.2
C4 C5 H5 118.9
C4 C5 C6 122.1(5)
C6 C5 H5 118.9
C1 C6 P2 117.9(3)
C1 C6 C5 117.4(4)
C5 C6 P2 124.8(4)
C8 C7 P2 118.9(4)
C12 C7 P2 124.2(5)
C12 C7 C8 116.8(6)
C7 C8 H8 119.4
C7 C8 C9 121.2(6)
C9 C8 H8 119.4
C8 C9 H9 120.0
C10 C9 C8 119.9(7)
C10 C9 H9 120.0
C9 C10 H10 119.7
C9 C10 C11 120.6(6)
C11 C10 H10 119.7
C10 C11 H11 120.5
C12 C11 C10 119.0(7)
C12 C11 H11 120.5
C7 C12 C11 122.3(7)
C7 C12 H12 118.9
C11 C12 H12 118.9
C14 C13 P1 118.1(4)
C18 C13 P1 120.2(4)
C18 C13 C14 121.1(5)
C13 C14 H14 120.9
C13 C14 C15 118.2(6)
C15 C14 H14 120.9
C14 C15 H15 119.8
C16 C15 C14 120.4(7)
C16 C15 H15 119.8
C15 C16 H16 119.3
C15 C16 C17 121.4(6)
C17 C16 H16 119.3
C16 C17 H17 120.5
C16 C17 C18 119.1(7)
C18 C17 H17 120.5
C13 C18 C17 119.8(6)
C13 C18 H18 120.1
C17 C18 H18 120.1
C20 C19 P1 122.1(4)
C24 C19 P1 118.0(4)
C24 C19 C20 119.4(4)
C19 C20 H20 119.5
C21 C20 C19 121.0(5)
C21 C20 H20 119.5
C20 C21 H21 120.3
C20 C21 C22 119.4(5)
C22 C21 H21 120.3
C21 C22 H22 119.8
C21 C22 C23 120.3(5)
C23 C22 H22 119.8
C22 C23 H23 120.2
C22 C23 C24 119.7(5)
C24 C23 H23 120.2
C19 C24 C23 120.1(5)
C19 C24 H24 120.0
C23 C24 H24 120.0
C26 C25 P2 124.2(4)
C26 C25 C30 117.9(5)
C30 C25 P2 117.9(4)
C25 C26 H26 120.0
C25 C26 C27 119.9(6)
C27 C26 H26 120.0
C26 C27 H27 119.4
C28 C27 C26 121.1(7)
C28 C27 H27 119.4
C27 C28 H28 120.1
C27 C28 C29 119.8(6)
C29 C28 H28 120.1
C28 C29 H29 120.3
C30 C29 C28 119.5(5)
C30 C29 H29 120.3
C25 C30 H30 119.2
C29 C30 C25 121.7(5)
C29 C30 H30 119.2
O1 C31 Fe1 177.6(5)
S1 C32 H32A 108.1
S1 C32 H32B 108.1
H32A C32 H32B 107.3
C33 C32 S1 116.7(3)
C33 C32 H32A 108.1
C33 C32 H32B 108.1
C32 C33 H33A 108.5
C32 C33 H33B 108.5
C32 C33 C34 115.2(4)
H33A C33 H33B 107.5
C34 C33 H33A 108.5
C34 C33 H33B 108.5
S2 C34 H34A 108.0
S2 C34 H34B 108.0
C33 C34 S2 117.2(3)
C33 C34 H34A 108.0
C33 C34 H34B 108.0
H34A C34 H34B 107.2
C36 C35 P3 124.6(4)
C36 C35 C40 119.4(4)
C40 C35 P3 115.9(4)
C35 C36 H36 120.3
C35 C36 C37 119.4(5)
C37 C36 H36 120.3
C36 C37 H37 119.6
C38 C37 C36 120.9(5)
C38 C37 H37 119.6
C37 C38 H38 120.0
C39 C38 C37 120.1(5)
C39 C38 H38 120.0
C38 C39 H39 120.2
C38 C39 C40 119.6(5)
C40 C39 H39 120.2
C35 C40 S3 118.2(3)
C39 C40 S3 121.2(4)
C39 C40 C35 120.6(5)
P3 C41 H41 106.5
C42 C41 P3 114.8(4)
C42 C41 H41 106.5
C42 C41 C46 110.7(4)
C46 C41 P3 111.4(3)
C46 C41 H41 106.5
C41 C42 H42A 109.6
C41 C42 H42B 109.6
C41 C42 C43 110.3(5)
H42A C42 H42B 108.1
C43 C42 H42A 109.6
C43 C42 H42B 109.6
C42 C43 H43A 109.1
C42 C43 H43B 109.1
H43A C43 H43B 107.8
C44 C43 C42 112.5(4)
C44 C43 H43A 109.1
C44 C43 H43B 109.1
C43 C44 H44A 109.2
C43 C44 H44B 109.2
C43 C44 C45 112.2(5)
H44A C44 H44B 107.9
C45 C44 H44A 109.2
C45 C44 H44B 109.2
C44 C45 H45A 109.2
C44 C45 H45B 109.2
H45A C45 H45B 107.9
C46 C45 C44 112.2(5)
C46 C45 H45A 109.2
C46 C45 H45B 109.2
C41 C46 H46A 109.4
C41 C46 H46B 109.4
C45 C46 C41 111.1(4)
C45 C46 H46A 109.4
C45 C46 H46B 109.4
H46A C46 H46B 108.0
P3 C47 H47 106.0
C48 C47 P3 114.7(3)
C48 C47 H47 106.0
C48 C47 C52 110.7(4)
C52 C47 P3 112.6(3)
C52 C47 H47 106.0
C47 C48 H48A 109.2
C47 C48 H48B 109.2
C47 C48 C49 112.2(4)
H48A C48 H48B 107.9
C49 C48 H48A 109.2
C49 C48 H48B 109.2
C48 C49 H49A 109.5
C48 C49 H49B 109.5
H49A C49 H49B 108.1
C50 C49 C48 110.7(4)
C50 C49 H49A 109.5
C50 C49 H49B 109.5
C49 C50 H50A 109.5
C49 C50 H50B 109.5
H50A C50 H50B 108.1
C51 C50 C49 110.6(5)
C51 C50 H50A 109.5
C51 C50 H50B 109.5
C50 C51 H51A 109.1
C50 C51 H51B 109.1
C50 C51 C52 112.4(4)
H51A C51 H51B 107.9
C52 C51 H51A 109.1
C52 C51 H51B 109.1
C47 C52 C51 110.5(4)
C47 C52 H52A 109.5
C47 C52 H52B 109.5
C51 C52 H52A 109.5
C51 C52 H52B 109.5
H52A C52 H52B 108.1
O2 C53 Fe2 175.8(4)
F94 F16 F96 127.4(17)
F94 F16 C85 65.4(11)
F96 F16 C85 63.0(10)
F93 F17 F94 110(2)
F93 F17 C85 60.8(12)
C85 F17 F94 54.8(13)
F93 F18 C85 56.4(10)
F96 F18 F93 116.5(15)
F96 F18 C85 62.6(10)
F17 F93 F18 133(3)
F17 F93 C85 72(2)
C85 F93 F18 66.4(14)
F16 F94 F17 114.1(18)
F16 F94 C85 64.7(10)
C85 F94 F17 57.9(12)
F16 F96 C85 60.4(11)
F18 F96 F16 115(3)
F18 F96 C85 66.2(15)
C55 C54 C59 114.7(4)
C55 C54 B1 126.0(4)
C59 C54 B1 119.1(4)
C54 C55 H55 118.4
C56 C55 C54 123.2(4)
C56 C55 H55 118.4
C55 C56 C57 120.9(4)
C55 C56 C60 120.3(4)
C57 C56 C60 118.8(4)
C56 C57 H57 121.1
C56 C57 C58 117.8(4)
C58 C57 H57 121.1
C57 C58 C61 119.8(4)
C59 C58 C57 120.9(4)
C59 C58 C61 119.4(4)
C54 C59 H59 118.8
C58 C59 C54 122.4(4)
C58 C59 H59 118.8
F4 C60 C56 113.2(4)
F5 C60 F4 100.1(5)
F5 C60 C56 115.1(5)
F6 C60 F4 103.0(5)
F6 C60 F5 107.1(5)
F6 C60 C56 116.4(4)
F1 C61 F2 103.9(4)
F1 C61 C58 112.2(4)
F2 C61 C58 112.3(4)
F3 C61 F1 108.1(4)
F3 C61 F2 105.7(5)
F3 C61 C58 114.0(4)
C63 C62 C67 115.5(4)
C63 C62 B1 122.1(4)
C67 C62 B1 122.1(4)
C62 C63 H63 118.7
C64 C63 C62 122.6(5)
C64 C63 H63 118.7
C63 C64 C68 117.8(5)
C65 C64 C63 120.5(5)
C65 C64 C68 121.5(5)
C64 C65 H65 120.9
C66 C65 C64 118.1(5)
C66 C65 H65 120.9
C65 C66 C67 122.2(5)
C65 C66 C69 121.1(5)
C67 C66 C69 116.8(5)
C62 C67 H67 119.4
C66 C67 C62 121.1(5)
C66 C67 H67 119.4
F13 C68 F15 105.7(5)
F13 C68 C64 113.3(5)
F14 C68 F13 106.5(6)
F14 C68 F15 106.5(6)
F14 C68 C64 113.4(4)
F15 C68 C64 111.0(6)
F7 C69 C66 113.3(6)
F8 C69 F7 106.9(5)
F8 C69 F9 104.7(7)
F8 C69 C66 114.9(5)
F9 C69 F7 104.1(7)
F9 C69 C66 111.9(5)
C71 C70 B1 120.5(4)
C75 C70 C71 114.9(4)
C75 C70 B1 124.5(4)
C70 C71 H71 119.0
C72 C71 C70 122.0(4)
C72 C71 H71 119.0
C71 C72 C76 119.1(4)
C73 C72 C71 120.3(4)
C73 C72 C76 120.6(4)
C72 C73 H73 120.3
C72 C73 C74 119.3(4)
C74 C73 H73 120.3
C73 C74 C75 119.9(5)
C73 C74 C77 119.6(5)
C75 C74 C77 120.5(5)
C70 C75 C74 123.4(5)
C70 C75 H75 118.3
C74 C75 H75 118.3
F19 C76 F20 108.5(5)
F19 C76 F21 105.4(5)
F19 C76 C72 113.0(5)
F20 C76 C72 112.6(5)
F21 C76 F20 104.9(4)
F21 C76 C72 112.0(4)
F10 C77 C74 112.5(7)
F11 C77 F10 105.4(9)
F11 C77 C74 115.0(6)
F12 C77 F10 103.2(9)
F12 C77 F11 106.1(8)
F12 C77 C74 113.6(9)
C79 C78 C83 114.8(4)
C79 C78 B1 122.2(4)
C83 C78 B1 122.8(4)
C78 C79 H79 118.6
C80 C79 C78 122.8(4)
C80 C79 H79 118.6
C79 C80 C84 119.4(4)
C81 C80 C79 120.1(4)
C81 C80 C84 120.5(4)
C80 C81 H81 120.7
C82 C81 C80 118.6(5)
C82 C81 H81 120.7
C81 C82 C85 118.2(5)
C83 C82 C81 121.1(5)
C83 C82 C85 120.7(5)
C78 C83 H83 118.7
C82 C83 C78 122.6(5)
C82 C83 H83 118.7
F22 C84 C80 112.7(4)
F23 C84 F22 105.4(4)
F23 C84 F24 106.2(4)
F23 C84 C80 114.5(5)
F24 C84 F22 104.6(4)
F24 C84 C80 112.7(4)
F16 C85 F17 109.7(19)
F16 C85 F18 99.3(14)
F16 C85 F94 49.9(11)
F16 C85 F96 56.6(13)
F16 C85 C82 118.6(9)
F17 C85 F18 102(2)
F17 C85 C82 110.3(10)
F18 C85 C82 115.5(8)
F93 C85 F16 127.8(10)
F93 C85 F17 47.5(19)
F93 C85 F18 57.2(14)
F93 C85 F94 109.4(14)
F93 C85 F96 106.3(14)
F93 C85 C82 113.6(8)
F94 C85 F17 67(2)
F94 C85 F18 132.7(9)
F94 C85 F96 105.8(13)
F94 C85 C82 111.3(7)
F96 C85 F17 138.7(12)
F96 C85 F18 51.2(14)
F96 C85 C82 110.0(10)
C54 B1 C62 103.6(3)
C54 B1 C70 112.6(4)
C70 B1 C62 110.1(4)
C78 B1 C54 112.2(4)
C78 B1 C62 112.0(4)
C78 B1 C70 106.4(4)

loop_
_geom_bond_atom_site_label_1
_geom_bond_atom_site_label_2
_geom_bond_distance
Fe1 H 1.72(7)
Fe1 Fe2 2.6118(9)
Fe1 S1 2.2592(12)
Fe1 S2 2.2702(14)
Fe1 P1 2.2192(14)
Fe1 P2 2.2137(13)
Fe1 C31 1.759(5)
Fe2 H 1.71(7)
Fe2 S1 2.2623(13)
Fe2 S2 2.2639(13)
Fe2 S3 2.2713(14)
Fe2 P3 2.2486(13)
Fe2 C53 1.754(4)
S1 C32 1.816(5)
S2 C34 1.828(5)
S3 H3 1.38(8)
S3 C40 1.786(5)
P1 C1 1.835(5)
P1 C13 1.841(5)
P1 C19 1.834(5)
P2 C6 1.824(5)
P2 C7 1.821(5)
P2 C25 1.832(5)
P3 C35 1.848(5)
P3 C41 1.877(5)
P3 C47 1.836(5)
O1 C31 1.155(6)
O2 C53 1.154(5)
C1 C2 1.404(7)
C1 C6 1.386(7)
C2 H2 0.9300
C2 C3 1.360(7)
C3 H3A 0.9300
C3 C4 1.414(8)
C4 H4 0.9300
C4 C5 1.353(8)
C5 H5 0.9300
C5 C6 1.399(6)
C7 C8 1.389(8)
C7 C12 1.371(8)
C8 H8 0.9300
C8 C9 1.407(9)
C9 H9 0.9300
C9 C10 1.325(11)
C10 H10 0.9300
C10 C11 1.394(11)
C11 H11 0.9300
C11 C12 1.379(9)
C12 H12 0.9300
C13 C14 1.388(7)
C13 C18 1.386(8)
C14 H14 0.9300
C14 C15 1.402(8)
C15 H15 0.9300
C15 C16 1.363(11)
C16 H16 0.9300
C16 C17 1.381(11)
C17 H17 0.9300
C17 C18 1.389(9)
C18 H18 0.9300
C19 C20 1.387(7)
C19 C24 1.377(7)
C20 H20 0.9300
C20 C21 1.373(7)
C21 H21 0.9300
C21 C22 1.381(8)
C22 H22 0.9300
C22 C23 1.385(8)
C23 H23 0.9300
C23 C24 1.389(7)
C24 H24 0.9300
C25 C26 1.362(8)
C25 C30 1.388(7)
C26 H26 0.9300
C26 C27 1.400(11)
C27 H27 0.9300
C27 C28 1.335(11)
C28 H28 0.9300
C28 C29 1.374(9)
C29 H29 0.9300
C29 C30 1.365(8)
C30 H30 0.9300
C32 H32A 0.9700
C32 H32B 0.9700
C32 C33 1.511(8)
C33 H33A 0.9700
C33 H33B 0.9700
C33 C34 1.531(8)
C34 H34A 0.9700
C34 H34B 0.9700
C35 C36 1.377(7)
C35 C40 1.391(7)
C36 H36 0.9300
C36 C37 1.386(8)
C37 H37 0.9300
C37 C38 1.380(9)
C38 H38 0.9300
C38 C39 1.363(8)
C39 H39 0.9300
C39 C40 1.390(7)
C41 H41 0.9800
C41 C42 1.508(7)
C41 C46 1.527(7)
C42 H42A 0.9700
C42 H42B 0.9700
C42 C43 1.537(8)
C43 H43A 0.9700
C43 H43B 0.9700
C43 C44 1.496(9)
C44 H44A 0.9700
C44 H44B 0.9700
C44 C45 1.522(8)
C45 H45A 0.9700
C45 H45B 0.9700
C45 C46 1.511(7)
C46 H46A 0.9700
C46 H46B 0.9700
C47 H47 0.9800
C47 C48 1.513(7)
C47 C52 1.526(7)
C48 H48A 0.9700
C48 H48B 0.9700
C48 C49 1.537(7)
C49 H49A 0.9700
C49 H49B 0.9700
C49 C50 1.528(8)
C50 H50A 0.9700
C50 H50B 0.9700
C50 C51 1.518(8)
C51 H51A 0.9700
C51 H51B 0.9700
C51 C52 1.535(7)
C52 H52A 0.9700
C52 H52B 0.9700
F1 C61 1.333(7)
F2 C61 1.339(6)
F3 C61 1.328(6)
F4 C60 1.346(7)
F5 C60 1.307(6)
F6 C60 1.275(6)
F7 C69 1.302(7)
F8 C69 1.293(7)
F9 C69 1.300(8)
F10 C77 1.321(12)
F11 C77 1.303(8)
F12 C77 1.282(14)
F13 C68 1.323(7)
F14 C68 1.310(8)
F15 C68 1.326(7)
F16 F94 1.07(2)
F16 F96 1.22(2)
F16 C85 1.267(12)
F17 F93 1.03(4)
F17 F94 1.44(4)
F17 C85 1.32(2)
F18 F93 1.23(3)
F18 F96 1.14(3)
F18 C85 1.338(14)
F19 C76 1.311(6)
F20 C76 1.328(7)
F21 C76 1.322(6)
F22 C84 1.354(6)
F23 C84 1.313(5)
F24 C84 1.346(6)
F93 C85 1.216(15)
F94 C85 1.275(12)
F96 C85 1.299(17)
C54 C55 1.408(7)
C54 C59 1.422(6)
C54 B1 1.619(7)
C55 H55 0.9300
C55 C56 1.378(7)
C56 C57 1.394(7)
C56 C60 1.452(7)
C57 H57 0.9300
C57 C58 1.400(7)
C58 C59 1.387(6)
C58 C61 1.491(7)
C59 H59 0.9300
C62 C63 1.395(7)
C62 C67 1.405(7)
C62 B1 1.658(7)
C63 H63 0.9300
C63 C64 1.392(7)
C64 C65 1.385(8)
C64 C68 1.506(8)
C65 H65 0.9300
C65 C66 1.351(8)
C66 C67 1.401(7)
C66 C69 1.492(8)
C67 H67 0.9300
C70 C71 1.408(6)
C70 C75 1.387(7)
C70 B1 1.644(6)
C71 H71 0.9300
C71 C72 1.401(6)
C72 C73 1.369(7)
C72 C76 1.490(7)
C73 H73 0.9300
C73 C74 1.371(8)
C74 C75 1.392(7)
C74 C77 1.481(9)
C75 H75 0.9300
C78 C79 1.399(7)
C78 C83 1.410(7)
C78 B1 1.615(7)
C79 H79 0.9300
C79 C80 1.396(6)
C80 C81 1.380(7)
C80 C84 1.469(7)
C81 H81 0.9300
C81 C82 1.375(8)
C82 C83 1.373(7)
C82 C85 1.515(8)
C83 H83 0.9300

loop_
_smtbx_masks_void_nr
_smtbx_masks_void_average_x
_smtbx_masks_void_average_y
_smtbx_masks_void_average_z
_smtbx_masks_void_volume
_smtbx_masks_void_count_electrons
1 -0.973 0.000 0.000 2043.8 281.0
